data_4301942
loop_
_publ_author_name
'Hitoshi Miyasaka'
'Miguel Julve'
'Masahiro Yamashita'
'Rodolphe Cl\'erac'

_publ_section_title
;
Slow Dynamics of the Magnetization in One-Dimensional Coordination
Polymers: Single-Chain Magnets
;
_journal_name_full 'Inorganic Chemistry'
_journal_page_first 3420
_journal_page_last 3437
_journal_paper_doi 10.1021/ic802050j
_journal_volume 48
_journal_year 2009
_chemical_formula_moiety 'C64 H64.50 F12 Mn2 N10 Ni O7.25 P2 '
_chemical_formula_sum 'C64 H64.5 F12 Mn2 N10 Ni O7.25 P2'
_chemical_formula_weight 1548.28
_space_group_IT_number 14
_symmetry_cell_setting monoclinic
_symmetry_Int_Tables_number 14
_symmetry_space_group_name_Hall '-P 2yn'
_symmetry_space_group_name_H-M 'P 1 21/n 1'
_cell_angle_alpha 90.0000
_cell_angle_beta 107.2800(18)
_cell_angle_gamma 90.0000
_cell_formula_units_Z 4
_cell_length_a 16.855(3)
_cell_length_b 20.274(3)
_cell_length_c 20.262(3)
_cell_measurement_reflns_used 20756
_cell_measurement_temperature 103.1
_cell_measurement_theta_max 31.5
_cell_measurement_theta_min 2.9
_cell_volume 6611.4(18)
_computing_cell_refinement CrystalClear
_computing_data_collection CrystalClear
_computing_data_reduction CrystalStructure
_computing_publication_material 'CrystalStructure 3.8'
_computing_structure_refinement SHELXL
_computing_structure_solution 'DIRDIF99 (PATTY)'
_diffrn_detector_area_resol_mean 28.57
_diffrn_measured_fraction_theta_full 0.993
_diffrn_measured_fraction_theta_max 0.531
_diffrn_measurement_device_type 'Rigaku Saturn'
_diffrn_measurement_method \w
_diffrn_radiation_type 'Mo K\a'
_diffrn_radiation_wavelength 0.71070
_diffrn_reflns_limit_h_max 24
_diffrn_reflns_limit_h_min -24
_diffrn_reflns_limit_k_max 27
_diffrn_reflns_limit_k_min -29
_diffrn_reflns_limit_l_max 27
_diffrn_reflns_limit_l_min -29
_diffrn_reflns_number 11545
_diffrn_reflns_theta_full 25.00
_diffrn_reflns_theta_max 31.36
_exptl_absorpt_coefficient_mu 0.802
_exptl_absorpt_correction_T_max 0.938
_exptl_absorpt_correction_T_min 0.876
_exptl_absorpt_correction_type multi-scan
_exptl_absorpt_process_details 'Jacobson, R. (1998) Private communication'
_exptl_crystal_colour brown
_exptl_crystal_density_diffrn 1.555
_exptl_crystal_density_method 'not measured'
_exptl_crystal_description prism
_exptl_crystal_F_000 3170.00
_exptl_crystal_size_max 0.13
_exptl_crystal_size_mid 0.10
_exptl_crystal_size_min 0.08
_refine_diff_density_max 0.58
_refine_diff_density_min -0.41
_refine_ls_extinction_method none
_refine_ls_goodness_of_fit_ref 1.003
_refine_ls_hydrogen_treatment refall
_refine_ls_number_parameters 908
_refine_ls_number_reflns 11545
_refine_ls_R_factor_gt 0.0414
_refine_ls_shift/su_max 0.0010
_refine_ls_structure_factor_coef Fsqd
_refine_ls_weighting_details 'w = 1/[\s^2^(Fo^2^)+(0.0598P)^2^+0.0000P] where P=(Fo^2^+2Fc^2^)/3'
_refine_ls_weighting_scheme calc
_refine_ls_wR_factor_ref 0.1136
_reflns_number_gt 8147
_reflns_number_total 11545
_reflns_threshold_expression F^2^>2.0\s(F^2^)
_cod_data_source_file ic802050j_si_002.cif
_cod_data_source_block '__030313-b'
_cod_original_cell_volume 6611.5(16)
_cod_original_formula_sum 'C64 H64.50 F12 Mn2 N10 Ni O7.25 P2 '
_cod_database_code 4301942

loop_
_symmetry_equiv_pos_site_id
_symmetry_equiv_pos_as_xyz
1 +X,+Y,+Z
2 1/2-X,1/2+Y,1/2-Z
3 -X,-Y,-Z
4 1/2+X,1/2-Y,1/2+Z

loop_
_atom_site_label
_atom_site_type_symbol
_atom_site_fract_x
_atom_site_fract_y
_atom_site_fract_z
_atom_site_U_iso_or_equiv
_atom_site_adp_type
_atom_site_occupancy
_atom_site_symmetry_multiplicity
_atom_site_calc_flag
_atom_site_refinement_flags
_atom_site_disorder_assembly
_atom_site_disorder_group
Ni(1) Ni 0.45987(2) 0.074012(19) 0.715609(18) 0.01483(10) Uani 1.00 1 d . . .
Mn(1) Mn 0.27321(3) 0.23674(2) 0.54859(2) 0.01707(12) Uani 1.00 1 d . . .
Mn(2) Mn 0.64247(3) 0.24151(2) 0.87860(2) 0.01493(12) Uani 1.00 1 d . . .
P(1) P 0.52500(6) 0.58721(5) 0.74471(5) 0.0310(2) Uani 1.00 1 d . . .
P(2) P 0.25631(6) 0.70934(5) 0.49387(4) 0.0291(2) Uani 1.00 1 d . . .
F(1) F 0.57732(14) 0.51981(12) 0.75968(15) 0.0595(7) Uani 1.00 1 d . . .
F(2) F 0.49284(13) 0.57307(11) 0.81030(11) 0.0433(5) Uani 1.00 1 d . . .
F(3) F 0.60325(14) 0.62566(12) 0.79370(13) 0.0558(6) Uani 1.00 1 d . . .
F(4) F 0.47317(14) 0.65347(10) 0.73043(11) 0.0433(5) Uani 1.00 1 d . . .
F(5) F 0.55809(15) 0.60109(13) 0.67981(13) 0.0582(6) Uani 1.00 1 d . . .
F(6) F 0.44757(12) 0.54776(11) 0.69697(11) 0.0444(5) Uani 1.00 1 d . . .
F(7) F 0.29152(15) 0.64192(11) 0.53173(11) 0.0466(5) Uani 1.00 1 d . . .
F(8) F 0.34939(13) 0.73401(10) 0.50222(10) 0.0358(4) Uani 1.00 1 d . . .
F(9) F 0.26020(14) 0.74177(11) 0.56675(10) 0.0398(5) Uani 1.00 1 d . . .
F(10) F 0.22154(15) 0.77706(13) 0.45576(12) 0.0561(6) Uani 1.00 1 d . . .
F(11) F 0.16327(13) 0.68553(12) 0.48537(10) 0.0462(6) Uani 1.00 1 d . . .
F(12) F 0.25282(14) 0.67656(12) 0.42103(10) 0.0504(6) Uani 1.00 1 d . . .
O(1) O 0.22982(13) 0.17716(10) 0.47289(10) 0.0188(4) Uani 1.00 1 d . . .
O(2) O 0.35899(12) 0.26586(10) 0.51454(10) 0.0190(4) Uani 1.00 1 d . . .
O(3) O 0.33856(12) 0.16350(10) 0.61722(10) 0.0204(4) Uani 1.00 1 d . . .
O(4) O 0.58159(12) 0.16561(10) 0.81131(10) 0.0189(4) Uani 1.00 1 d . . .
O(5) O 0.68713(12) 0.18367(10) 0.95427(10) 0.0172(4) Uani 1.00 1 d . . .
O(6) O 0.55647(12) 0.26754(10) 0.91403(10) 0.0185(4) Uani 1.00 1 d . . .
O(7) O 0.5618(4) 0.6707(5) 0.9138(4) 0.110(3) Uani 0.50 1 d P . .
O(8) O 0.5000 0.0000 0.5000 0.246(13) Uani 0.50 2 d SP . .
O(9) O 0.5217(12) -0.0141(14) 1.0190(7) 0.098(8) Uani 0.20 1 d P . .
O(10) O 0.5841(7) 0.0123(5) 1.0790(6) 0.069(3) Uani 0.30 1 d P . .
N(1) N 0.17973(16) 0.21623(14) 0.58621(13) 0.0220(6) Uani 1.00 1 d . . .
N(2) N 0.28848(16) 0.31046(13) 0.61591(12) 0.0215(5) Uani 1.00 1 d . . .
N(3) N 0.41700(15) 0.14151(12) 0.63730(12) 0.0171(5) Uani 1.00 1 d . . .
N(4) N 0.56265(15) 0.08247(12) 0.67953(12) 0.0171(5) Uani 1.00 1 d . . .
N(5) N 0.50672(15) 0.13815(12) 0.79669(12) 0.0154(5) Uani 1.00 1 d . . .
N(6) N 0.36009(15) 0.08130(12) 0.75533(12) 0.0184(5) Uani 1.00 1 d . . .
N(7) N 0.40697(16) -0.00188(12) 0.64598(12) 0.0185(5) Uani 1.00 1 d . . .
N(8) N 0.50949(16) -0.01039(13) 0.77552(13) 0.0194(5) Uani 1.00 1 d . . .
N(9) N 0.73520(15) 0.22325(12) 0.84019(12) 0.0161(5) Uani 1.00 1 d . . .
N(10) N 0.62360(15) 0.31569(12) 0.81184(12) 0.0165(5) Uani 1.00 1 d . . .
C(1) C 0.19274(19) 0.12024(15) 0.47857(15) 0.0195(6) Uani 1.00 1 d . . .
C(2) C 0.19279(19) 0.06872(16) 0.43251(16) 0.0237(7) Uani 1.00 1 d . . .
C(3) C 0.1487(2) 0.01077(17) 0.43279(17) 0.0280(7) Uani 1.00 1 d . . .
C(4) C 0.1060(2) 0.00192(18) 0.48032(19) 0.0344(8) Uani 1.00 1 d . . .
C(5) C 0.1054(2) 0.05095(18) 0.52674(19) 0.0329(8) Uani 1.00 1 d . . .
C(6) C 0.14780(19) 0.11080(17) 0.52698(16) 0.0230(7) Uani 1.00 1 d . . .
C(7) C 0.1391(2) 0.16151(17) 0.57387(17) 0.0257(7) Uani 1.00 1 d . . .
C(8) C 0.1568(2) 0.26873(18) 0.62956(17) 0.0291(7) Uani 1.00 1 d . . .
C(9) C 0.1175(2) 0.2386(2) 0.68205(19) 0.0408(9) Uani 1.00 1 d . . .
C(10) C 0.0938(2) 0.31253(18) 0.57980(18) 0.0300(8) Uani 1.00 1 d . . .
C(11) C 0.2398(2) 0.30505(18) 0.66722(16) 0.0293(8) Uani 1.00 1 d . . .
C(12) C 0.2219(2) 0.37295(19) 0.69336(18) 0.0379(9) Uani 1.00 1 d . . .
C(13) C 0.2947(2) 0.2646(2) 0.72872(17) 0.0377(9) Uani 1.00 1 d . . .
C(14) C 0.3432(2) 0.35647(17) 0.62212(16) 0.0273(7) Uani 1.00 1 d . . .
C(15) C 0.4002(2) 0.36423(17) 0.58339(17) 0.0261(7) Uani 1.00 1 d . . .
C(16) C 0.4515(2) 0.42098(18) 0.5964(2) 0.0357(9) Uani 1.00 1 d . . .
C(17) C 0.5082(2) 0.43196(19) 0.5616(2) 0.0416(9) Uani 1.00 1 d . . .
C(18) C 0.5167(2) 0.38648(19) 0.5126(2) 0.0389(9) Uani 1.00 1 d . . .
C(19) C 0.4667(2) 0.33105(18) 0.49758(18) 0.0297(7) Uani 1.00 1 d . . .
C(20) C 0.40733(19) 0.31937(16) 0.53198(16) 0.0229(7) Uani 1.00 1 d . . .
C(21) C 0.46701(19) 0.15397(15) 0.60136(15) 0.0204(6) Uani 1.00 1 d . . .
C(22) C 0.54987(19) 0.12478(15) 0.62582(15) 0.0189(6) Uani 1.00 1 d . . .
C(23) C 0.6133(2) 0.14121(16) 0.59732(16) 0.0243(7) Uani 1.00 1 d . . .
C(24) C 0.6909(2) 0.11411(16) 0.62506(16) 0.0242(7) Uani 1.00 1 d . . .
C(25) C 0.7047(2) 0.07105(16) 0.68039(16) 0.0238(7) Uani 1.00 1 d . . .
C(26) C 0.63933(19) 0.05697(16) 0.70615(16) 0.0224(7) Uani 1.00 1 d . . .
C(27) C 0.46064(19) 0.14689(16) 0.83674(15) 0.0195(6) Uani 1.00 1 d . . .
C(28) C 0.37764(19) 0.11700(15) 0.81448(15) 0.0190(6) Uani 1.00 1 d . . .
C(29) C 0.3195(2) 0.12694(17) 0.84957(17) 0.0270(7) Uani 1.00 1 d . . .
C(30) C 0.2405(2) 0.10089(19) 0.82299(18) 0.0319(8) Uani 1.00 1 d . . .
C(31) C 0.2215(2) 0.06539(18) 0.76143(18) 0.0314(8) Uani 1.00 1 d . . .
C(32) C 0.2831(2) 0.05687(17) 0.73003(17) 0.0261(7) Uani 1.00 1 d . . .
C(33) C 0.35394(19) 0.00315(16) 0.58247(15) 0.0221(7) Uani 1.00 1 d . . .
C(34) C 0.3260(2) -0.05216(18) 0.54032(17) 0.0295(8) Uani 1.00 1 d . . .
C(35) C 0.3522(2) -0.11339(17) 0.56413(17) 0.0284(7) Uani 1.00 1 d . . .
C(36) C 0.4077(2) -0.12065(16) 0.63065(16) 0.0235(7) Uani 1.00 1 d . . .
C(37) C 0.43287(19) -0.06281(15) 0.67006(15) 0.0188(6) Uani 1.00 1 d . . .
C(38) C 0.4397(2) -0.18355(16) 0.65960(17) 0.0246(7) Uani 1.00 1 d . . .
C(39) C 0.4924(2) -0.18749(16) 0.72412(17) 0.0245(7) Uani 1.00 1 d . . .
C(40) C 0.51754(19) -0.12973(16) 0.76644(16) 0.0207(6) Uani 1.00 1 d . . .
C(41) C 0.48800(18) -0.06785(15) 0.73904(15) 0.0183(6) Uani 1.00 1 d . . .
C(42) C 0.5693(2) -0.13176(17) 0.83473(16) 0.0260(7) Uani 1.00 1 d . . .
C(43) C 0.5901(2) -0.07432(17) 0.87129(17) 0.0276(7) Uani 1.00 1 d . . .
C(44) C 0.5594(2) -0.01416(17) 0.83973(16) 0.0242(7) Uani 1.00 1 d . . .
C(45) C 0.71874(18) 0.12504(15) 0.94461(15) 0.0186(6) Uani 1.00 1 d . . .
C(46) C 0.71290(19) 0.07194(15) 0.98734(16) 0.0213(6) Uani 1.00 1 d . . .
C(47) C 0.7480(2) 0.01154(16) 0.98130(17) 0.0260(7) Uani 1.00 1 d . . .
C(48) C 0.7884(2) 0.00140(16) 0.93162(17) 0.0268(7) Uani 1.00 1 d . . .
C(49) C 0.79584(19) 0.05292(16) 0.88939(17) 0.0247(7) Uani 1.00 1 d . . .
C(50) C 0.76041(18) 0.11486(15) 0.89407(16) 0.0195(6) Uani 1.00 1 d . . .
C(51) C 0.77324(18) 0.16754(16) 0.84995(16) 0.0202(6) Uani 1.00 1 d . . .
C(52) C 0.75734(19) 0.27725(16) 0.79794(16) 0.0202(6) Uani 1.00 1 d . . .
C(53) C 0.7981(2) 0.25031(16) 0.74523(16) 0.0244(7) Uani 1.00 1 d . . .
C(54) C 0.82062(18) 0.32113(16) 0.84949(15) 0.0207(6) Uani 1.00 1 d . . .
C(55) C 0.67417(19) 0.31390(15) 0.76125(14) 0.0192(6) Uani 1.00 1 d . . .
C(56) C 0.6900(2) 0.38336(17) 0.73690(17) 0.0263(7) Uani 1.00 1 d . . .
C(57) C 0.6204(2) 0.27421(17) 0.69931(16) 0.0249(7) Uani 1.00 1 d . . .
C(58) C 0.56629(19) 0.35960(15) 0.80546(15) 0.0200(6) Uani 1.00 1 d . . .
C(59) C 0.50545(19) 0.36204(15) 0.84195(15) 0.0200(6) Uani 1.00 1 d . . .
C(60) C 0.4456(2) 0.41340(16) 0.82503(17) 0.0252(7) Uani 1.00 1 d . . .
C(61) C 0.3825(2) 0.41640(17) 0.85504(17) 0.0288(7) Uani 1.00 1 d . . .
C(62) C 0.3765(2) 0.36826(18) 0.90230(17) 0.0296(8) Uani 1.00 1 d . . .
C(63) C 0.4349(2) 0.31901(17) 0.92106(16) 0.0242(7) Uani 1.00 1 d . . .
C(64) C 0.50081(18) 0.31511(15) 0.89243(15) 0.0192(6) Uani 1.00 1 d . . .
H(1) H 0.2236 0.0735 0.4004 0.028 Uiso 1.00 1 c R . .
H(2) H 0.1481 -0.0228 0.4000 0.034 Uiso 1.00 1 c R . .
H(3) H 0.0769 -0.0381 0.4810 0.041 Uiso 1.00 1 c R . .
H(4) H 0.0757 0.0444 0.5594 0.039 Uiso 1.00 1 c R . .
H(5) H 0.0996 0.1540 0.5981 0.031 Uiso 1.00 1 c R . .
H(6) H 0.0577 0.2474 0.6674 0.049 Uiso 1.00 1 c R . .
H(7) H 0.1429 0.2582 0.7276 0.049 Uiso 1.00 1 c R . .
H(8) H 0.1270 0.1908 0.6846 0.049 Uiso 1.00 1 c R . .
H(9) H 0.0612 0.3363 0.6049 0.036 Uiso 1.00 1 c R . .
H(10) H 0.0567 0.2853 0.5436 0.036 Uiso 1.00 1 c R . .
H(11) H 0.1228 0.3443 0.5587 0.036 Uiso 1.00 1 c R . .
H(12) H 0.2012 0.4029 0.6540 0.045 Uiso 1.00 1 c R . .
H(13) H 0.2732 0.3909 0.7249 0.045 Uiso 1.00 1 c R . .
H(14) H 0.1801 0.3684 0.7178 0.045 Uiso 1.00 1 c R . .
H(15) H 0.2865 0.2174 0.7184 0.045 Uiso 1.00 1 c R . .
H(16) H 0.2791 0.2748 0.7705 0.045 Uiso 1.00 1 c R . .
H(17) H 0.3532 0.2759 0.7362 0.045 Uiso 1.00 1 c R . .
H(18) H 0.3456 0.3888 0.6566 0.033 Uiso 1.00 1 c R . .
H(19) H 0.4464 0.4520 0.6301 0.043 Uiso 1.00 1 c R . .
H(20) H 0.5418 0.4705 0.5707 0.050 Uiso 1.00 1 c R . .
H(21) H 0.5572 0.3936 0.4892 0.047 Uiso 1.00 1 c R . .
H(22) H 0.4728 0.3007 0.4637 0.036 Uiso 1.00 1 c R . .
H(23) H 0.4507 0.1807 0.5611 0.024 Uiso 1.00 1 c R . .
H(24) H 0.6029 0.1707 0.5593 0.029 Uiso 1.00 1 c R . .
H(25) H 0.7347 0.1249 0.6064 0.029 Uiso 1.00 1 c R . .
H(26) H 0.7578 0.0517 0.7001 0.029 Uiso 1.00 1 c R . .
H(27) H 0.6489 0.0279 0.7445 0.027 Uiso 1.00 1 c R . .
H(28) H 0.4795 0.1714 0.8784 0.023 Uiso 1.00 1 c R . .
H(29) H 0.3337 0.1514 0.8915 0.032 Uiso 1.00 1 c R . .
H(30) H 0.1998 0.1071 0.8464 0.038 Uiso 1.00 1 c R . .
H(31) H 0.1676 0.0475 0.7416 0.038 Uiso 1.00 1 c R . .
H(32) H 0.2703 0.0324 0.6882 0.031 Uiso 1.00 1 c R . .
H(33) H 0.3345 0.0456 0.5652 0.026 Uiso 1.00 1 c R . .
H(34) H 0.2888 -0.0468 0.4951 0.035 Uiso 1.00 1 c R . .
H(35) H 0.3331 -0.1510 0.5359 0.034 Uiso 1.00 1 c R . .
H(36) H 0.4236 -0.2226 0.6330 0.030 Uiso 1.00 1 c R . .
H(37) H 0.5134 -0.2294 0.7421 0.029 Uiso 1.00 1 c R . .
H(38) H 0.5898 -0.1728 0.8556 0.031 Uiso 1.00 1 c R . .
H(39) H 0.6251 -0.0752 0.9177 0.033 Uiso 1.00 1 c R . .
H(40) H 0.5749 0.0254 0.8654 0.029 Uiso 1.00 1 c R . .
H(41) H 0.6844 0.0776 1.0210 0.026 Uiso 1.00 1 c R . .
H(42) H 0.7444 -0.0234 1.0115 0.031 Uiso 1.00 1 c R . .
H(43) H 0.8107 -0.0407 0.9267 0.032 Uiso 1.00 1 c R . .
H(44) H 0.8254 0.0464 0.8566 0.030 Uiso 1.00 1 c R . .
H(45) H 0.8133 0.1602 0.8262 0.024 Uiso 1.00 1 c R . .
H(46) H 0.7565 0.2268 0.7086 0.029 Uiso 1.00 1 c R . .
H(47) H 0.8430 0.2200 0.7683 0.029 Uiso 1.00 1 c R . .
H(48) H 0.8208 0.2869 0.7250 0.029 Uiso 1.00 1 c R . .
H(49) H 0.8040 0.3263 0.8916 0.025 Uiso 1.00 1 c R . .
H(50) H 0.8226 0.3645 0.8287 0.025 Uiso 1.00 1 c R . .
H(51) H 0.8757 0.3006 0.8610 0.025 Uiso 1.00 1 c R . .
H(52) H 0.7397 0.3825 0.7212 0.032 Uiso 1.00 1 c R . .
H(53) H 0.6984 0.4146 0.7753 0.032 Uiso 1.00 1 c R . .
H(54) H 0.6420 0.3972 0.6987 0.032 Uiso 1.00 1 c R . .
H(55) H 0.5620 0.2866 0.6903 0.030 Uiso 1.00 1 c R . .
H(56) H 0.6270 0.2270 0.7098 0.030 Uiso 1.00 1 c R . .
H(57) H 0.6381 0.2838 0.6584 0.030 Uiso 1.00 1 c R . .
H(58) H 0.5643 0.3939 0.7731 0.024 Uiso 1.00 1 c R . .
H(59) H 0.4492 0.4462 0.7925 0.030 Uiso 1.00 1 c R . .
H(60) H 0.3431 0.4512 0.8436 0.035 Uiso 1.00 1 c R . .
H(61) H 0.3317 0.3695 0.9217 0.036 Uiso 1.00 1 c R . .
H(62) H 0.4305 0.2870 0.9540 0.029 Uiso 1.00 1 c R . .

loop_
_atom_site_aniso_label
_atom_site_aniso_U_11
_atom_site_aniso_U_22
_atom_site_aniso_U_33
_atom_site_aniso_U_12
_atom_site_aniso_U_13
_atom_site_aniso_U_23
Ni(1) 0.0138(2) 0.0150(2) 0.01550(19) -0.00123(16) 0.00393(15) -0.00135(16)
Mn(1) 0.0151(2) 0.0183(2) 0.0181(2) -0.0006(2) 0.00528(19) -0.00079(19)
Mn(2) 0.0127(2) 0.0138(2) 0.0182(2) 0.00052(19) 0.00456(18) -0.00005(18)
P(1) 0.0199(4) 0.0217(4) 0.0545(6) -0.0011(3) 0.0159(4) 0.0008(4)
P(2) 0.0387(5) 0.0254(4) 0.0229(4) -0.0101(4) 0.0089(3) -0.0016(3)
F(1) 0.0361(13) 0.0343(13) 0.109(2) 0.0126(11) 0.0227(13) 0.0061(13)
F(2) 0.0380(12) 0.0441(13) 0.0498(12) -0.0083(10) 0.0161(10) 0.0057(10)
F(3) 0.0303(12) 0.0511(15) 0.0814(17) -0.0187(11) 0.0094(12) -0.0081(13)
F(4) 0.0479(13) 0.0257(11) 0.0611(14) 0.0133(10) 0.0236(11) 0.0057(10)
F(5) 0.0519(15) 0.0664(17) 0.0730(16) -0.0034(13) 0.0442(13) 0.0021(13)
F(6) 0.0289(11) 0.0436(13) 0.0623(14) -0.0051(10) 0.0159(10) -0.0199(11)
F(7) 0.0705(16) 0.0261(11) 0.0464(12) -0.0018(11) 0.0225(12) 0.0048(10)
F(8) 0.0364(12) 0.0300(11) 0.0426(11) -0.0094(9) 0.0140(9) -0.0064(9)
F(9) 0.0483(13) 0.0401(13) 0.0334(10) -0.0139(10) 0.0160(10) -0.0147(9)
F(10) 0.0541(15) 0.0497(15) 0.0636(15) 0.0064(12) 0.0159(12) 0.0259(12)
F(11) 0.0417(13) 0.0632(16) 0.0347(11) -0.0256(11) 0.0128(10) -0.0115(10)
F(12) 0.0580(15) 0.0682(17) 0.0283(11) -0.0261(13) 0.0178(10) -0.0164(11)
O(1) 0.0202(11) 0.0167(11) 0.0199(10) -0.0048(9) 0.0065(8) 0.0008(8)
O(2) 0.0156(10) 0.0167(11) 0.0242(11) -0.0040(9) 0.0050(9) -0.0020(9)
O(3) 0.0154(10) 0.0208(11) 0.0250(10) 0.0048(9) 0.0058(9) 0.0034(9)
O(4) 0.0137(10) 0.0192(11) 0.0236(10) -0.0034(9) 0.0052(8) -0.0056(9)
O(5) 0.0188(11) 0.0143(10) 0.0192(10) 0.0004(8) 0.0067(8) 0.0008(8)
O(6) 0.0148(10) 0.0190(11) 0.0216(10) 0.0034(9) 0.0054(8) 0.0003(8)
O(7) 0.070(5) 0.173(9) 0.091(5) -0.009(5) 0.030(4) -0.051(6)
O(8) 0.271(19) 0.28(2) 0.30(2) -0.257(18) 0.267(18) -0.267(18)
O(9) 0.068(15) 0.20(2) 0.031(11) -0.000(15) 0.019(9) -0.017(14)
O(10) 0.074(7) 0.054(6) 0.101(8) -0.010(6) 0.060(7) 0.019(6)
N(1) 0.0205(14) 0.0265(15) 0.0214(13) 0.0065(12) 0.0096(11) 0.0050(11)
N(2) 0.0228(14) 0.0220(15) 0.0180(12) 0.0049(12) 0.0037(11) -0.0043(11)
N(3) 0.0173(13) 0.0158(13) 0.0169(12) -0.0009(10) 0.0033(10) -0.0018(10)
N(4) 0.0158(13) 0.0171(13) 0.0174(12) 0.0004(10) 0.0034(10) -0.0032(10)
N(5) 0.0136(12) 0.0128(12) 0.0191(12) -0.0016(10) 0.0035(10) 0.0000(10)
N(6) 0.0177(13) 0.0189(14) 0.0182(12) -0.0027(11) 0.0047(10) -0.0026(10)
N(7) 0.0198(13) 0.0157(13) 0.0210(12) -0.0019(11) 0.0078(10) -0.0030(10)
N(8) 0.0186(13) 0.0192(14) 0.0211(13) -0.0004(11) 0.0070(10) 0.0014(11)
N(9) 0.0118(12) 0.0176(13) 0.0189(12) -0.0024(10) 0.0045(10) -0.0016(10)
N(10) 0.0149(12) 0.0155(13) 0.0191(12) -0.0018(10) 0.0050(10) -0.0022(10)
C(1) 0.0156(15) 0.0195(16) 0.0201(15) -0.0004(13) 0.0001(12) 0.0069(13)
C(2) 0.0198(16) 0.0213(17) 0.0255(16) -0.0003(14) -0.0000(13) 0.0047(13)
C(3) 0.0220(17) 0.0210(18) 0.0328(18) -0.0015(14) -0.0045(14) 0.0022(14)
C(4) 0.0251(19) 0.0247(19) 0.049(2) -0.0088(15) 0.0036(16) 0.0074(17)
C(5) 0.0207(17) 0.035(2) 0.043(2) -0.0014(16) 0.0096(15) 0.0158(17)
C(6) 0.0117(15) 0.0269(18) 0.0279(16) -0.0005(13) 0.0020(13) 0.0083(14)
C(7) 0.0196(16) 0.0306(19) 0.0295(17) 0.0035(15) 0.0113(14) 0.0119(15)
C(8) 0.0283(19) 0.033(2) 0.0321(18) 0.0029(16) 0.0177(15) -0.0021(15)
C(9) 0.051(2) 0.043(2) 0.041(2) 0.008(2) 0.0331(19) 0.0048(18)
C(10) 0.0233(18) 0.031(2) 0.0378(19) 0.0066(15) 0.0122(15) -0.0003(15)
C(11) 0.0329(19) 0.034(2) 0.0234(16) 0.0086(16) 0.0126(15) 0.0000(15)
C(12) 0.043(2) 0.040(2) 0.0322(19) 0.0118(18) 0.0142(17) -0.0093(17)
C(13) 0.047(2) 0.045(2) 0.0207(17) 0.0138(19) 0.0101(16) -0.0012(16)
C(14) 0.0261(18) 0.0249(18) 0.0252(16) 0.0085(15) -0.0012(14) -0.0070(14)
C(15) 0.0178(16) 0.0217(18) 0.0329(18) 0.0011(14) -0.0017(14) -0.0012(14)
C(16) 0.0215(18) 0.0249(19) 0.051(2) 0.0009(15) -0.0035(16) -0.0086(17)
C(17) 0.0242(19) 0.027(2) 0.065(2) -0.0096(16) 0.0002(18) -0.0020(19)
C(18) 0.026(2) 0.034(2) 0.057(2) -0.0072(17) 0.0119(18) 0.0056(19)
C(19) 0.0205(17) 0.0290(19) 0.0372(19) -0.0039(15) 0.0048(15) 0.0000(15)
C(20) 0.0150(15) 0.0203(17) 0.0294(17) -0.0011(13) 0.0007(13) 0.0042(13)
C(21) 0.0255(17) 0.0173(16) 0.0199(15) 0.0026(13) 0.0092(13) 0.0024(12)
C(22) 0.0219(16) 0.0145(16) 0.0214(15) 0.0012(13) 0.0083(13) -0.0043(12)
C(23) 0.0301(18) 0.0215(17) 0.0255(16) -0.0017(14) 0.0149(14) 0.0007(13)
C(24) 0.0214(17) 0.0224(17) 0.0336(18) -0.0035(14) 0.0156(14) -0.0053(14)
C(25) 0.0195(16) 0.0247(18) 0.0277(16) 0.0029(14) 0.0079(13) -0.0024(14)
C(26) 0.0173(16) 0.0265(18) 0.0234(15) 0.0012(14) 0.0058(13) 0.0005(13)
C(27) 0.0192(16) 0.0226(17) 0.0180(14) -0.0022(13) 0.0075(12) -0.0043(13)
C(28) 0.0187(16) 0.0193(16) 0.0201(15) -0.0029(13) 0.0076(12) -0.0027(12)
C(29) 0.0265(18) 0.0297(19) 0.0269(17) -0.0063(15) 0.0112(14) -0.0089(14)
C(30) 0.0223(18) 0.041(2) 0.0381(19) -0.0046(16) 0.0184(15) -0.0086(17)
C(31) 0.0228(18) 0.035(2) 0.0381(19) -0.0112(16) 0.0122(15) -0.0108(16)
C(32) 0.0203(17) 0.0303(19) 0.0272(17) -0.0099(14) 0.0063(13) -0.0088(14)
C(33) 0.0221(17) 0.0200(17) 0.0213(15) 0.0009(13) 0.0022(13) -0.0023(13)
C(34) 0.0275(18) 0.033(2) 0.0243(16) 0.0012(16) 0.0012(14) -0.0058(15)
C(35) 0.0268(18) 0.0261(19) 0.0301(18) -0.0027(15) 0.0051(15) -0.0097(15)
C(36) 0.0233(17) 0.0207(17) 0.0305(17) -0.0020(14) 0.0141(14) -0.0034(14)
C(37) 0.0165(15) 0.0191(16) 0.0232(15) -0.0009(13) 0.0096(12) -0.0033(13)
C(38) 0.0261(18) 0.0200(17) 0.0312(17) -0.0019(14) 0.0138(14) -0.0042(14)
C(39) 0.0263(17) 0.0167(16) 0.0325(18) 0.0003(14) 0.0120(14) 0.0044(14)
C(40) 0.0158(15) 0.0194(17) 0.0284(16) 0.0001(13) 0.0088(13) 0.0029(13)
C(41) 0.0155(15) 0.0173(16) 0.0249(15) 0.0007(13) 0.0105(12) 0.0011(13)
C(42) 0.0203(17) 0.0272(19) 0.0286(17) 0.0031(14) 0.0045(14) 0.0071(14)
C(43) 0.0254(18) 0.0305(19) 0.0246(16) -0.0006(15) 0.0038(14) 0.0065(15)
C(44) 0.0218(17) 0.0246(18) 0.0246(16) -0.0029(14) 0.0042(13) 0.0034(14)
C(45) 0.0124(15) 0.0194(16) 0.0219(15) -0.0005(12) 0.0020(12) 0.0005(13)
C(46) 0.0213(16) 0.0174(16) 0.0221(15) -0.0005(13) 0.0018(13) 0.0019(13)
C(47) 0.0237(17) 0.0153(16) 0.0330(18) -0.0012(14) -0.0007(14) 0.0066(14)
C(48) 0.0182(17) 0.0163(17) 0.045(2) 0.0038(13) 0.0075(15) 0.0003(15)
C(49) 0.0189(16) 0.0222(17) 0.0329(17) 0.0017(14) 0.0078(14) -0.0025(14)
C(50) 0.0123(15) 0.0144(15) 0.0295(16) 0.0004(12) 0.0030(13) 0.0003(13)
C(51) 0.0128(15) 0.0216(17) 0.0272(16) -0.0022(13) 0.0073(13) -0.0030(13)
C(52) 0.0197(16) 0.0183(16) 0.0249(15) -0.0005(13) 0.0103(13) 0.0023(13)
C(53) 0.0231(17) 0.0259(18) 0.0283(17) -0.0007(14) 0.0138(14) -0.0010(14)
C(54) 0.0158(15) 0.0187(16) 0.0279(16) -0.0033(13) 0.0072(13) 0.0006(13)
C(55) 0.0206(16) 0.0213(17) 0.0169(14) -0.0012(13) 0.0076(12) 0.0018(12)
C(56) 0.0263(18) 0.0263(18) 0.0278(17) 0.0004(15) 0.0104(14) 0.0052(14)
C(57) 0.0242(17) 0.0280(19) 0.0225(16) -0.0013(14) 0.0070(13) -0.0010(14)
C(58) 0.0207(16) 0.0171(16) 0.0181(14) -0.0015(13) -0.0006(12) 0.0003(12)
C(59) 0.0169(16) 0.0177(16) 0.0241(15) -0.0031(13) 0.0039(13) -0.0037(13)
C(60) 0.0206(17) 0.0192(17) 0.0323(18) 0.0019(14) 0.0025(14) -0.0008(14)
C(61) 0.0236(18) 0.0250(18) 0.0353(18) 0.0111(15) 0.0051(15) -0.0018(15)
C(62) 0.0217(18) 0.035(2) 0.0338(18) 0.0066(15) 0.0103(15) -0.0058(16)
C(63) 0.0231(17) 0.0260(18) 0.0250(16) 0.0011(14) 0.0093(14) -0.0026(14)
C(64) 0.0158(15) 0.0167(16) 0.0223(15) 0.0006(13) 0.0014(12) -0.0053(12)

loop_
_atom_type_symbol
_atom_type_description
_atom_type_scat_dispersion_real
_atom_type_scat_dispersion_imag
_atom_type_scat_source
C C 0.003 0.002
;
International Tables for Crystallography
(1992, Vol. C, Tables 4.2.6.8 and 6.1.1.4)
;
H H 0.000 0.000
;
International Tables for Crystallography
(1992, Vol. C, Table 6.1.1.4)
;
N N 0.006 0.003
;
International Tables for Crystallography
(1992, Vol. C, Tables 4.2.6.8 and 6.1.1.4)
;
O O 0.011 0.006
;
International Tables for Crystallography
(1992, Vol. C, Tables 4.2.6.8 and 6.1.1.4)
;
P P 0.102 0.094
;
International Tables for Crystallography
(1992, Vol. C, Tables 4.2.6.8 and 6.1.1.4)
;
F F 0.017 0.010
;
International Tables for Crystallography
(1992, Vol. C, Tables 4.2.6.8 and 6.1.1.4)
;
Mn Mn 0.337 0.728
;
International Tables for Crystallography
(1992, Vol. C, Tables 4.2.6.8 and 6.1.1.4)
;
Ni Ni 0.339 1.112
;
International Tables for Crystallography
(1992, Vol. C, Tables 4.2.6.8 and 6.1.1.4)
;

loop_
_geom_angle_atom_site_label_1
_geom_angle_atom_site_label_2
_geom_angle_atom_site_label_3
_geom_angle
_geom_angle_publ_flag
_geom_angle_site_symmetry_1
_geom_angle_site_symmetry_2
_geom_angle_site_symmetry_3
N(3) Ni(1) N(4) 79.18(9) yes . . .
N(3) Ni(1) N(5) 99.14(9) yes . . .
N(3) Ni(1) N(6) 96.45(10) yes . . .
N(3) Ni(1) N(7) 89.28(9) yes . . .
N(3) Ni(1) N(8) 165.17(10) yes . . .
N(4) Ni(1) N(5) 93.80(10) yes . . .
N(4) Ni(1) N(6) 170.93(9) yes . . .
N(4) Ni(1) N(7) 93.22(10) yes . . .
N(4) Ni(1) N(8) 92.28(10) yes . . .
N(5) Ni(1) N(6) 78.96(9) yes . . .
N(5) Ni(1) N(7) 169.92(10) yes . . .
N(5) Ni(1) N(8) 93.45(9) yes . . .
N(6) Ni(1) N(7) 94.68(10) yes . . .
N(6) Ni(1) N(8) 93.60(10) yes . . .
N(7) Ni(1) N(8) 79.04(9) yes . . .
O(1) Mn(1) O(2) 93.25(9) yes . . .
O(1) Mn(1) O(3) 94.84(7) yes . . .
O(1) Mn(1) O(5) 78.78(7) yes . . 4_454
O(1) Mn(1) N(1) 91.01(10) yes . . .
O(1) Mn(1) N(2) 164.34(9) yes . . .
O(2) Mn(1) O(3) 98.96(8) yes . . .
O(2) Mn(1) O(5) 81.74(7) yes . . 4_454
O(2) Mn(1) N(1) 173.70(10) yes . . .
O(2) Mn(1) N(2) 93.38(10) yes . . .
O(3) Mn(1) O(5) 173.62(7) yes . . 4_454
O(3) Mn(1) N(1) 85.30(9) yes . . .
O(3) Mn(1) N(2) 98.12(8) yes . . .
O(5) Mn(1) N(1) 94.54(8) yes 4_454 . .
O(5) Mn(1) N(2) 88.16(8) yes 4_454 . .
N(1) Mn(1) N(2) 81.37(11) yes . . .
O(1) Mn(2) O(4) 172.12(6) yes 4_555 . .
O(1) Mn(2) O(5) 78.33(7) yes 4_555 . .
O(1) Mn(2) O(6) 82.79(7) yes 4_555 . .
O(1) Mn(2) N(9) 93.79(8) yes 4_555 . .
O(1) Mn(2) N(10) 87.80(7) yes 4_555 . .
O(4) Mn(2) O(5) 94.10(7) yes . . .
O(4) Mn(2) O(6) 99.78(8) yes . . .
O(4) Mn(2) N(9) 84.18(9) yes . . .
O(4) Mn(2) N(10) 99.42(8) yes . . .
O(5) Mn(2) O(6) 91.76(9) yes . . .
O(5) Mn(2) N(9) 91.84(9) yes . . .
O(5) Mn(2) N(10) 164.41(9) yes . . .
O(6) Mn(2) N(9) 174.44(9) yes . . .
O(6) Mn(2) N(10) 93.56(10) yes . . .
N(9) Mn(2) N(10) 81.89(10) yes . . .
F(1) P(1) F(2) 89.61(14) yes . . .
F(1) P(1) F(3) 89.55(12) yes . . .
F(1) P(1) F(4) 179.56(16) yes . . .
F(1) P(1) F(5) 89.94(15) yes . . .
F(1) P(1) F(6) 89.56(12) yes . . .
F(2) P(1) F(3) 89.55(13) yes . . .
F(2) P(1) F(4) 89.95(13) yes . . .
F(2) P(1) F(5) 179.36(12) yes . . .
F(2) P(1) F(6) 89.76(12) yes . . .
F(3) P(1) F(4) 90.48(12) yes . . .
F(3) P(1) F(5) 89.99(14) yes . . .
F(3) P(1) F(6) 178.88(13) yes . . .
F(4) P(1) F(5) 90.50(13) yes . . .
F(4) P(1) F(6) 90.40(11) yes . . .
F(5) P(1) F(6) 90.69(12) yes . . .
F(7) P(2) F(8) 90.23(12) yes . . .
F(7) P(2) F(9) 90.05(11) yes . . .
F(7) P(2) F(10) 179.62(15) yes . . .
F(7) P(2) F(11) 90.34(13) yes . . .
F(7) P(2) F(12) 89.67(12) yes . . .
F(8) P(2) F(9) 90.22(12) yes . . .
F(8) P(2) F(10) 89.42(12) yes . . .
F(8) P(2) F(11) 179.41(13) yes . . .
F(8) P(2) F(12) 89.64(12) yes . . .
F(9) P(2) F(10) 90.09(12) yes . . .
F(9) P(2) F(11) 89.63(12) yes . . .
F(9) P(2) F(12) 179.68(12) yes . . .
F(10) P(2) F(11) 90.01(13) yes . . .
F(10) P(2) F(12) 90.19(12) yes . . .
F(11) P(2) F(12) 90.52(12) yes . . .
Mn(1) O(1) Mn(2) 100.66(8) yes . . 4_454
Mn(1) O(1) C(1) 123.57(19) yes . . .
Mn(2) O(1) C(1) 115.55(15) yes 4_454 . .
Mn(1) O(2) C(20) 129.3(2) yes . . .
Mn(1) O(3) N(3) 135.27(18) yes . . .
Mn(2) O(4) N(5) 134.17(18) yes . . .
Mn(1) O(5) Mn(2) 102.23(8) yes 4_555 . .
Mn(1) O(5) C(45) 120.01(14) yes 4_555 . .
Mn(2) O(5) C(45) 120.60(18) yes . . .
Mn(2) O(6) C(64) 129.1(2) yes . . .
O(9) O(9) O(10) 126(2) yes 3_657 . .
Mn(1) N(1) C(7) 122.8(2) yes . . .
Mn(1) N(1) C(8) 116.6(2) yes . . .
C(7) N(1) C(8) 120.6(3) yes . . .
Mn(1) N(2) C(11) 115.6(2) yes . . .
Mn(1) N(2) C(14) 123.6(2) yes . . .
C(11) N(2) C(14) 120.3(2) yes . . .
Ni(1) N(3) O(3) 123.01(19) yes . . .
Ni(1) N(3) C(21) 115.24(19) yes . . .
O(3) N(3) C(21) 120.9(2) yes . . .
Ni(1) N(4) C(22) 112.7(2) yes . . .
Ni(1) N(4) C(26) 128.9(2) yes . . .
C(22) N(4) C(26) 118.1(2) yes . . .
Ni(1) N(5) O(4) 123.75(19) yes . . .
Ni(1) N(5) C(27) 115.35(19) yes . . .
O(4) N(5) C(27) 120.7(2) yes . . .
Ni(1) N(6) C(28) 113.08(19) yes . . .
Ni(1) N(6) C(32) 129.0(2) yes . . .
C(28) N(6) C(32) 117.9(2) yes . . .
Ni(1) N(7) C(33) 128.4(2) yes . . .
Ni(1) N(7) C(37) 113.58(17) yes . . .
C(33) N(7) C(37) 118.0(2) yes . . .
Ni(1) N(8) C(41) 112.41(17) yes . . .
Ni(1) N(8) C(44) 129.5(2) yes . . .
C(41) N(8) C(44) 118.0(2) yes . . .
Mn(2) N(9) C(51) 121.4(2) yes . . .
Mn(2) N(9) C(52) 116.54(19) yes . . .
C(51) N(9) C(52) 122.1(2) yes . . .
Mn(2) N(10) C(55) 115.75(17) yes . . .
Mn(2) N(10) C(58) 123.7(2) yes . . .
C(55) N(10) C(58) 120.2(2) yes . . .
O(1) C(1) C(2) 119.6(3) yes . . .
O(1) C(1) C(6) 122.4(2) yes . . .
C(2) C(1) C(6) 117.8(2) yes . . .
C(1) C(2) C(3) 121.4(3) yes . . .
C(2) C(3) C(4) 120.3(3) yes . . .
C(3) C(4) C(5) 119.9(3) yes . . .
C(4) C(5) C(6) 121.3(3) yes . . .
C(1) C(6) C(5) 119.3(3) yes . . .
C(1) C(6) C(7) 122.7(3) yes . . .
C(5) C(6) C(7) 117.9(3) yes . . .
N(1) C(7) C(6) 126.3(3) yes . . .
N(1) C(8) C(9) 111.2(2) yes . . .
N(1) C(8) C(10) 106.1(2) yes . . .
N(1) C(8) C(11) 105.7(2) yes . . .
C(9) C(8) C(10) 109.5(3) yes . . .
C(9) C(8) C(11) 110.9(2) yes . . .
C(10) C(8) C(11) 113.4(2) yes . . .
N(2) C(11) C(8) 106.8(2) yes . . .
N(2) C(11) C(12) 112.0(2) yes . . .
N(2) C(11) C(13) 106.0(2) yes . . .
C(8) C(11) C(12) 110.6(2) yes . . .
C(8) C(11) C(13) 112.2(2) yes . . .
C(12) C(11) C(13) 109.2(2) yes . . .
N(2) C(14) C(15) 127.4(3) yes . . .
C(14) C(15) C(16) 117.6(3) yes . . .
C(14) C(15) C(20) 123.8(3) yes . . .
C(16) C(15) C(20) 118.6(3) yes . . .
C(15) C(16) C(17) 121.3(3) yes . . .
C(16) C(17) C(18) 119.8(3) yes . . .
C(17) C(18) C(19) 120.6(4) yes . . .
C(18) C(19) C(20) 120.5(3) yes . . .
O(2) C(20) C(15) 122.4(3) yes . . .
O(2) C(20) C(19) 118.3(2) yes . . .
C(15) C(20) C(19) 119.2(3) yes . . .
N(3) C(21) C(22) 116.6(2) yes . . .
N(4) C(22) C(21) 116.0(2) yes . . .
N(4) C(22) C(23) 121.7(2) yes . . .
C(21) C(22) C(23) 122.3(2) yes . . .
C(22) C(23) C(24) 119.1(2) yes . . .
C(23) C(24) C(25) 119.6(3) yes . . .
C(24) C(25) C(26) 118.3(2) yes . . .
N(4) C(26) C(25) 123.2(2) yes . . .
N(5) C(27) C(28) 116.5(2) yes . . .
N(6) C(28) C(27) 115.5(2) yes . . .
N(6) C(28) C(29) 122.0(2) yes . . .
C(27) C(28) C(29) 122.5(2) yes . . .
C(28) C(29) C(30) 119.4(3) yes . . .
C(29) C(30) C(31) 118.9(3) yes . . .
C(30) C(31) C(32) 118.3(3) yes . . .
N(6) C(32) C(31) 123.6(3) yes . . .
N(7) C(33) C(34) 122.2(2) yes . . .
C(33) C(34) C(35) 120.0(2) yes . . .
C(34) C(35) C(36) 119.4(3) yes . . .
C(35) C(36) C(37) 117.4(2) yes . . .
C(35) C(36) C(38) 123.2(2) yes . . .
C(37) C(36) C(38) 119.5(2) yes . . .
N(7) C(37) C(36) 123.0(2) yes . . .
N(7) C(37) C(41) 117.6(2) yes . . .
C(36) C(37) C(41) 119.4(2) yes . . .
C(36) C(38) C(39) 120.5(2) yes . . .
C(38) C(39) C(40) 121.5(2) yes . . .
C(39) C(40) C(41) 119.0(2) yes . . .
C(39) C(40) C(42) 123.5(2) yes . . .
C(41) C(40) C(42) 117.5(2) yes . . .
N(8) C(41) C(37) 117.2(2) yes . . .
N(8) C(41) C(40) 122.8(2) yes . . .
C(37) C(41) C(40) 120.1(2) yes . . .
C(40) C(42) C(43) 119.6(3) yes . . .
C(42) C(43) C(44) 119.5(2) yes . . .
N(8) C(44) C(43) 122.6(2) yes . . .
O(5) C(45) C(46) 119.1(3) yes . . .
O(5) C(45) C(50) 122.5(2) yes . . .
C(46) C(45) C(50) 118.3(2) yes . . .
C(45) C(46) C(47) 121.0(3) yes . . .
C(46) C(47) C(48) 120.7(3) yes . . .
C(47) C(48) C(49) 119.5(3) yes . . .
C(48) C(49) C(50) 121.0(3) yes . . .
C(45) C(50) C(49) 119.3(2) yes . . .
C(45) C(50) C(51) 122.3(2) yes . . .
C(49) C(50) C(51) 118.2(3) yes . . .
N(9) C(51) C(50) 125.7(3) yes . . .
N(9) C(52) C(53) 112.1(2) yes . . .
N(9) C(52) C(54) 105.9(2) yes . . .
N(9) C(52) C(55) 106.1(2) yes . . .
C(53) C(52) C(54) 108.4(2) yes . . .
C(53) C(52) C(55) 111.2(2) yes . . .
C(54) C(52) C(55) 113.0(2) yes . . .
N(10) C(55) C(52) 107.1(2) yes . . .
N(10) C(55) C(56) 112.3(2) yes . . .
N(10) C(55) C(57) 104.5(2) yes . . .
C(52) C(55) C(56) 111.7(2) yes . . .
C(52) C(55) C(57) 111.5(2) yes . . .
C(56) C(55) C(57) 109.4(2) yes . . .
N(10) C(58) C(59) 126.9(2) yes . . .
C(58) C(59) C(60) 117.9(2) yes . . .
C(58) C(59) C(64) 123.5(2) yes . . .
C(60) C(59) C(64) 118.7(3) yes . . .
C(59) C(60) C(61) 120.9(3) yes . . .
C(60) C(61) C(62) 119.8(3) yes . . .
C(61) C(62) C(63) 120.5(3) yes . . .
C(62) C(63) C(64) 121.2(3) yes . . .
O(6) C(64) C(59) 122.8(3) yes . . .
O(6) C(64) C(63) 118.4(2) yes . . .
C(59) C(64) C(63) 118.8(2) yes . . .
C(1) C(2) H(1) 119.3 no . . .
C(3) C(2) H(1) 119.3 no . . .
C(2) C(3) H(2) 119.8 no . . .
C(4) C(3) H(2) 119.9 no . . .
C(3) C(4) H(3) 120.0 no . . .
C(5) C(4) H(3) 120.1 no . . .
C(4) C(5) H(4) 119.3 no . . .
C(6) C(5) H(4) 119.3 no . . .
N(1) C(7) H(5) 116.8 no . . .
C(6) C(7) H(5) 116.9 no . . .
C(8) C(9) H(6) 109.5 no . . .
C(8) C(9) H(7) 109.5 no . . .
C(8) C(9) H(8) 109.5 no . . .
H(6) C(9) H(7) 109.5 no . . .
H(6) C(9) H(8) 109.5 no . . .
H(7) C(9) H(8) 109.5 no . . .
C(8) C(10) H(9) 109.5 no . . .
C(8) C(10) H(10) 109.5 no . . .
C(8) C(10) H(11) 109.5 no . . .
H(9) C(10) H(10) 109.5 no . . .
H(9) C(10) H(11) 109.5 no . . .
H(10) C(10) H(11) 109.5 no . . .
C(11) C(12) H(12) 109.5 no . . .
C(11) C(12) H(13) 109.5 no . . .
C(11) C(12) H(14) 109.5 no . . .
H(12) C(12) H(13) 109.5 no . . .
H(12) C(12) H(14) 109.5 no . . .
H(13) C(12) H(14) 109.5 no . . .
C(11) C(13) H(15) 109.5 no . . .
C(11) C(13) H(16) 109.5 no . . .
C(11) C(13) H(17) 109.5 no . . .
H(15) C(13) H(16) 109.5 no . . .
H(15) C(13) H(17) 109.5 no . . .
H(16) C(13) H(17) 109.5 no . . .
N(2) C(14) H(18) 116.3 no . . .
C(15) C(14) H(18) 116.3 no . . .
C(15) C(16) H(19) 119.4 no . . .
C(17) C(16) H(19) 119.4 no . . .
C(16) C(17) H(20) 120.1 no . . .
C(18) C(17) H(20) 120.1 no . . .
C(17) C(18) H(21) 119.7 no . . .
C(19) C(18) H(21) 119.7 no . . .
C(18) C(19) H(22) 119.8 no . . .
C(20) C(19) H(22) 119.8 no . . .
N(3) C(21) H(23) 121.7 no . . .
C(22) C(21) H(23) 121.7 no . . .
C(22) C(23) H(24) 120.4 no . . .
C(24) C(23) H(24) 120.4 no . . .
C(23) C(24) H(25) 120.2 no . . .
C(25) C(24) H(25) 120.2 no . . .
C(24) C(25) H(26) 120.8 no . . .
C(26) C(25) H(26) 120.8 no . . .
N(4) C(26) H(27) 118.4 no . . .
C(25) C(26) H(27) 118.4 no . . .
N(5) C(27) H(28) 121.7 no . . .
C(28) C(27) H(28) 121.7 no . . .
C(28) C(29) H(29) 120.3 no . . .
C(30) C(29) H(29) 120.3 no . . .
C(29) C(30) H(30) 120.5 no . . .
C(31) C(30) H(30) 120.5 no . . .
C(30) C(31) H(31) 120.9 no . . .
C(32) C(31) H(31) 120.9 no . . .
N(6) C(32) H(32) 118.2 no . . .
C(31) C(32) H(32) 118.2 no . . .
N(7) C(33) H(33) 118.9 no . . .
C(34) C(33) H(33) 118.9 no . . .
C(33) C(34) H(34) 120.0 no . . .
C(35) C(34) H(34) 120.0 no . . .
C(34) C(35) H(35) 120.3 no . . .
C(36) C(35) H(35) 120.3 no . . .
C(36) C(38) H(36) 119.8 no . . .
C(39) C(38) H(36) 119.8 no . . .
C(38) C(39) H(37) 119.2 no . . .
C(40) C(39) H(37) 119.2 no . . .
C(40) C(42) H(38) 120.2 no . . .
C(43) C(42) H(38) 120.2 no . . .
C(42) C(43) H(39) 120.3 no . . .
C(44) C(43) H(39) 120.2 no . . .
N(8) C(44) H(40) 118.7 no . . .
C(43) C(44) H(40) 118.7 no . . .
C(45) C(46) H(41) 119.5 no . . .
C(47) C(46) H(41) 119.5 no . . .
C(46) C(47) H(42) 119.6 no . . .
C(48) C(47) H(42) 119.7 no . . .
C(47) C(48) H(43) 120.2 no . . .
C(49) C(48) H(43) 120.2 no . . .
C(48) C(49) H(44) 119.5 no . . .
C(50) C(49) H(44) 119.5 no . . .
N(9) C(51) H(45) 117.1 no . . .
C(50) C(51) H(45) 117.1 no . . .
C(52) C(53) H(46) 109.5 no . . .
C(52) C(53) H(47) 109.5 no . . .
C(52) C(53) H(48) 109.5 no . . .
H(46) C(53) H(47) 109.5 no . . .
H(46) C(53) H(48) 109.5 no . . .
H(47) C(53) H(48) 109.5 no . . .
C(52) C(54) H(49) 109.5 no . . .
C(52) C(54) H(50) 109.5 no . . .
C(52) C(54) H(51) 109.5 no . . .
H(49) C(54) H(50) 109.5 no . . .
H(49) C(54) H(51) 109.5 no . . .
H(50) C(54) H(51) 109.5 no . . .
C(55) C(56) H(52) 109.5 no . . .
C(55) C(56) H(53) 109.5 no . . .
C(55) C(56) H(54) 109.5 no . . .
H(52) C(56) H(53) 109.5 no . . .
H(52) C(56) H(54) 109.5 no . . .
H(53) C(56) H(54) 109.5 no . . .
C(55) C(57) H(55) 109.5 no . . .
C(55) C(57) H(56) 109.5 no . . .
C(55) C(57) H(57) 109.5 no . . .
H(55) C(57) H(56) 109.5 no . . .
H(55) C(57) H(57) 109.5 no . . .
H(56) C(57) H(57) 109.5 no . . .
N(10) C(58) H(58) 116.5 no . . .
C(59) C(58) H(58) 116.5 no . . .
C(59) C(60) H(59) 119.5 no . . .
C(61) C(60) H(59) 119.6 no . . .
C(60) C(61) H(60) 120.1 no . . .
C(62) C(61) H(60) 120.1 no . . .
C(61) C(62) H(61) 119.7 no . . .
C(63) C(62) H(61) 119.7 no . . .
C(62) C(63) H(62) 119.4 no . . .
C(64) C(63) H(62) 119.4 no . . .

loop_
_geom_bond_atom_site_label_1
_geom_bond_atom_site_label_2
_geom_bond_distance
_geom_bond_publ_flag
_geom_bond_site_symmetry_1
_geom_bond_site_symmetry_2
Ni(1) N(3) 2.057(2) yes . .
Ni(1) N(4) 2.078(2) yes . .
Ni(1) N(5) 2.060(2) yes . .
Ni(1) N(6) 2.074(2) yes . .
Ni(1) N(7) 2.099(2) yes . .
Ni(1) N(8) 2.121(2) yes . .
Mn(1) O(1) 1.9184(19) yes . .
Mn(1) O(2) 1.873(2) yes . .
Mn(1) O(3) 2.1076(19) yes . .
Mn(1) O(5) 2.5911(18) yes . 4_454
Mn(1) N(1) 1.987(3) yes . .
Mn(1) N(2) 1.988(2) yes . .
Mn(2) O(1) 2.6202(19) yes . 4_555
Mn(2) O(4) 2.1092(19) yes . .
Mn(2) O(5) 1.8992(19) yes . .
Mn(2) O(6) 1.874(2) yes . .
Mn(2) N(9) 1.977(2) yes . .
Mn(2) N(10) 1.984(2) yes . .
P(1) F(1) 1.606(2) yes . .
P(1) F(2) 1.603(2) yes . .
P(1) F(3) 1.598(2) yes . .
P(1) F(4) 1.582(2) yes . .
P(1) F(5) 1.599(3) yes . .
P(1) F(6) 1.590(2) yes . .
P(2) F(7) 1.593(2) yes . .
P(2) F(8) 1.607(2) yes . .
P(2) F(9) 1.600(2) yes . .
P(2) F(10) 1.599(2) yes . .
P(2) F(11) 1.600(2) yes . .
P(2) F(12) 1.604(2) yes . .
O(1) C(1) 1.334(3) yes . .
O(2) C(20) 1.340(3) yes . .
O(3) N(3) 1.339(3) yes . .
O(4) N(5) 1.330(3) yes . .
O(5) C(45) 1.341(3) yes . .
O(6) C(64) 1.326(3) yes . .
O(9) O(9) 1.06(2) yes . 3_657
O(9) O(10) 1.45(2) yes . .
N(1) C(7) 1.288(4) yes . .
N(1) C(8) 1.502(4) yes . .
N(2) C(11) 1.508(4) yes . .
N(2) C(14) 1.292(4) yes . .
N(3) C(21) 1.292(4) yes . .
N(4) C(22) 1.352(3) yes . .
N(4) C(26) 1.347(3) yes . .
N(5) C(27) 1.291(4) yes . .
N(6) C(28) 1.355(3) yes . .
N(6) C(32) 1.340(3) yes . .
N(7) C(33) 1.335(3) yes . .
N(7) C(37) 1.352(3) yes . .
N(8) C(41) 1.370(3) yes . .
N(8) C(44) 1.325(3) yes . .
N(9) C(51) 1.285(3) yes . .
N(9) C(52) 1.503(4) yes . .
N(10) C(55) 1.516(4) yes . .
N(10) C(58) 1.292(4) yes . .
C(1) C(2) 1.401(4) yes . .
C(1) C(6) 1.419(5) yes . .
C(2) C(3) 1.391(4) yes . .
C(3) C(4) 1.375(5) yes . .
C(4) C(5) 1.371(5) yes . .
C(5) C(6) 1.408(5) yes . .
C(6) C(7) 1.436(4) yes . .
C(8) C(9) 1.537(5) yes . .
C(8) C(10) 1.515(4) yes . .
C(8) C(11) 1.564(4) yes . .
C(11) C(12) 1.536(5) yes . .
C(11) C(13) 1.548(4) yes . .
C(14) C(15) 1.417(5) yes . .
C(15) C(16) 1.417(4) yes . .
C(15) C(20) 1.415(4) yes . .
C(16) C(17) 1.364(6) yes . .
C(17) C(18) 1.393(6) yes . .
C(18) C(19) 1.383(5) yes . .
C(19) C(20) 1.399(5) yes . .
C(21) C(22) 1.461(4) yes . .
C(22) C(23) 1.397(5) yes . .
C(23) C(24) 1.375(4) yes . .
C(24) C(25) 1.385(4) yes . .
C(25) C(26) 1.382(5) yes . .
C(27) C(28) 1.467(4) yes . .
C(28) C(29) 1.386(5) yes . .
C(29) C(30) 1.385(4) yes . .
C(30) C(31) 1.393(5) yes . .
C(31) C(32) 1.381(5) yes . .
C(33) C(34) 1.403(4) yes . .
C(34) C(35) 1.357(4) yes . .
C(35) C(36) 1.401(4) yes . .
C(36) C(37) 1.411(4) yes . .
C(36) C(38) 1.440(4) yes . .
C(37) C(41) 1.434(3) yes . .
C(38) C(39) 1.347(4) yes . .
C(39) C(40) 1.439(4) yes . .
C(40) C(41) 1.402(4) yes . .
C(40) C(42) 1.400(3) yes . .
C(42) C(43) 1.369(4) yes . .
C(43) C(44) 1.403(4) yes . .
C(45) C(46) 1.403(4) yes . .
C(45) C(50) 1.418(4) yes . .
C(46) C(47) 1.381(4) yes . .
C(47) C(48) 1.388(5) yes . .
C(48) C(49) 1.380(4) yes . .
C(49) C(50) 1.406(4) yes . .
C(50) C(51) 1.450(4) yes . .
C(52) C(53) 1.532(5) yes . .
C(52) C(54) 1.536(4) yes . .
C(52) C(55) 1.566(4) yes . .
C(55) C(56) 1.541(4) yes . .
C(55) C(57) 1.539(3) yes . .
C(58) C(59) 1.432(5) yes . .
C(59) C(60) 1.419(4) yes . .
C(59) C(64) 1.416(4) yes . .
C(60) C(61) 1.374(5) yes . .
C(61) C(62) 1.392(5) yes . .
C(62) C(63) 1.374(4) yes . .
C(63) C(64) 1.400(5) yes . .
C(2) H(1) 0.950 no . .
C(3) H(2) 0.950 no . .
C(4) H(3) 0.950 no . .
C(5) H(4) 0.950 no . .
C(7) H(5) 0.950 no . .
C(9) H(6) 0.980 no . .
C(9) H(7) 0.980 no . .
C(9) H(8) 0.980 no . .
C(10) H(9) 0.980 no . .
C(10) H(10) 0.980 no . .
C(10) H(11) 0.980 no . .
C(12) H(12) 0.980 no . .
C(12) H(13) 0.980 no . .
C(12) H(14) 0.980 no . .
C(13) H(15) 0.980 no . .
C(13) H(16) 0.980 no . .
C(13) H(17) 0.980 no . .
C(14) H(18) 0.950 no . .
C(16) H(19) 0.950 no . .
C(17) H(20) 0.950 no . .
C(18) H(21) 0.950 no . .
C(19) H(22) 0.950 no . .
C(21) H(23) 0.950 no . .
C(23) H(24) 0.950 no . .
C(24) H(25) 0.950 no . .
C(25) H(26) 0.950 no . .
C(26) H(27) 0.950 no . .
C(27) H(28) 0.950 no . .
C(29) H(29) 0.950 no . .
C(30) H(30) 0.950 no . .
C(31) H(31) 0.950 no . .
C(32) H(32) 0.950 no . .
C(33) H(33) 0.950 no . .
C(34) H(34) 0.950 no . .
C(35) H(35) 0.950 no . .
C(38) H(36) 0.950 no . .
C(39) H(37) 0.950 no . .
C(42) H(38) 0.950 no . .
C(43) H(39) 0.950 no . .
C(44) H(40) 0.950 no . .
C(46) H(41) 0.950 no . .
C(47) H(42) 0.950 no . .
C(48) H(43) 0.950 no . .
C(49) H(44) 0.950 no . .
C(51) H(45) 0.950 no . .
C(53) H(46) 0.980 no . .
C(53) H(47) 0.980 no . .
C(53) H(48) 0.980 no . .
C(54) H(49) 0.980 no . .
C(54) H(50) 0.980 no . .
C(54) H(51) 0.980 no . .
C(56) H(52) 0.980 no . .
C(56) H(53) 0.980 no . .
C(56) H(54) 0.980 no . .
C(57) H(55) 0.980 no . .
C(57) H(56) 0.980 no . .
C(57) H(57) 0.980 no . .
C(58) H(58) 0.950 no . .
C(60) H(59) 0.950 no . .
C(61) H(60) 0.950 no . .
C(62) H(61) 0.950 no . .
C(63) H(62) 0.950 no . .

loop_
_geom_contact_atom_site_label_1
_geom_contact_atom_site_label_2
_geom_contact_distance
_geom_contact_publ_flag
_geom_contact_site_symmetry_1
_geom_contact_site_symmetry_2
F(1) C(3) 3.410(4) ? . 4_555
F(1) C(56) 3.463(4) ? . .
F(1) C(58) 3.398(3) ? . .
F(2) O(7) 2.867(9) ? . .
F(2) C(3) 3.475(3) ? . 4_555
F(2) C(31) 3.474(3) ? . 2_556
F(2) C(60) 3.368(3) ? . .
F(3) O(7) 2.873(9) ? . .
F(3) C(24) 3.378(3) ? . 2_656
F(3) C(25) 3.312(4) ? . 2_656
F(3) C(53) 3.249(4) ? . 2_656
F(4) O(7) 3.586(7) ? . .
F(4) C(9) 3.173(5) ? . 2_556
F(4) C(30) 3.600(4) ? . 2_556
F(4) C(38) 3.580(3) ? . 1_565
F(4) C(39) 3.247(3) ? . 1_565
F(5) C(49) 3.321(4) ? . 2_656
F(5) C(51) 3.358(4) ? . 2_656
F(6) C(16) 3.293(4) ? . .
F(6) C(30) 3.257(4) ? . 2_556
F(6) C(31) 3.223(4) ? . 2_556
F(7) C(29) 3.472(4) ? . 2_556
F(7) C(30) 3.254(4) ? . 2_556
F(7) C(47) 3.289(3) ? . 4_454
F(7) C(48) 3.535(4) ? . 4_454
F(8) C(18) 3.399(4) ? . 3_666
F(8) C(19) 3.367(4) ? . 3_666
F(8) C(23) 3.409(4) ? . 3_666
F(8) C(35) 3.333(4) ? . 1_565
F(8) C(38) 3.521(3) ? . 1_565
F(9) C(29) 3.384(4) ? . 2_556
F(9) C(35) 3.329(4) ? . 1_565
F(9) C(38) 3.407(3) ? . 1_565
F(10) O(7) 2.781(8) ? . 4_464
F(10) C(24) 3.342(4) ? . 3_666
F(10) C(35) 3.425(3) ? . 1_565
F(11) O(7) 3.471(10) ? . 4_464
F(11) C(29) 3.479(4) ? . 2_556
F(11) C(42) 3.185(3) ? . 4_454
F(11) C(43) 3.202(3) ? . 4_454
F(12) C(42) 3.200(3) ? . 4_454
F(12) C(43) 3.345(4) ? . 4_454
F(12) C(53) 3.545(3) ? . 3_666
O(7) F(2) 2.867(9) ? . .
O(7) F(3) 2.873(9) ? . .
O(7) F(4) 3.586(7) ? . .
O(7) F(10) 2.781(8) ? . 4_565
O(7) F(11) 3.471(10) ? . 4_565
O(7) C(7) 3.474(9) ? . 2_556
O(7) C(9) 3.363(8) ? . 2_556
O(7) C(63) 3.336(9) ? . 3_667
O(8) C(22) 3.512(2) ? . .
O(8) C(22) 3.512(2) ? . 3_656
O(8) C(33) 3.362(3) ? . .
O(8) C(33) 3.362(3) ? . 3_656
O(8) C(34) 3.436(3) ? . .
O(8) C(34) 3.436(3) ? . 3_656
O(9) C(44) 3.565(19) ? . 3_657
O(10) C(10) 3.554(11) ? . 4_555
O(10) C(28) 3.335(12) ? . 3_657
O(10) C(29) 3.363(11) ? . 3_657
O(10) C(44) 3.305(14) ? . 3_657
O(10) C(46) 3.467(14) ? . .
C(3) F(1) 3.410(4) ? . 4_454
C(3) F(2) 3.475(3) ? . 4_454
C(4) C(62) 3.560(5) ? . 2_546
C(5) C(61) 3.596(5) ? . 2_546
C(7) O(7) 3.474(9) ? . 2_546
C(9) F(4) 3.173(5) ? . 2_546
C(9) O(7) 3.363(8) ? . 2_546
C(9) C(39) 3.374(5) ? . 2_556
C(10) O(10) 3.554(11) ? . 4_454
C(16) F(6) 3.293(4) ? . .
C(18) F(8) 3.399(4) ? . 3_666
C(19) F(8) 3.367(4) ? . 3_666
C(22) O(8) 3.512(2) ? . .
C(23) F(8) 3.409(4) ? . 3_666
C(23) C(35) 3.534(5) ? . 3_656
C(24) F(3) 3.378(3) ? . 2_646
C(24) F(10) 3.342(4) ? . 3_666
C(24) C(34) 3.510(4) ? . 3_656
C(25) F(3) 3.312(4) ? . 2_646
C(28) O(10) 3.335(12) ? . 3_657
C(29) F(7) 3.472(4) ? . 2_546
C(29) F(9) 3.384(4) ? . 2_546
C(29) F(11) 3.479(4) ? . 2_546
C(29) O(10) 3.363(11) ? . 3_657
C(30) F(4) 3.600(4) ? . 2_546
C(30) F(6) 3.257(4) ? . 2_546
C(30) F(7) 3.254(4) ? . 2_546
C(31) F(2) 3.474(3) ? . 2_546
C(31) F(6) 3.223(4) ? . 2_546
C(33) O(8) 3.362(3) ? . .
C(34) O(8) 3.436(3) ? . .
C(34) C(24) 3.510(4) ? . 3_656
C(35) F(8) 3.333(4) ? . 1_545
C(35) F(9) 3.329(4) ? . 1_545
C(35) F(10) 3.425(3) ? . 1_545
C(35) C(23) 3.534(5) ? . 3_656
C(38) F(4) 3.580(3) ? . 1_545
C(38) F(8) 3.521(3) ? . 1_545
C(38) F(9) 3.407(3) ? . 1_545
C(39) F(4) 3.247(3) ? . 1_545
C(39) C(9) 3.374(5) ? . 2_546
C(42) F(11) 3.185(3) ? . 4_555
C(42) F(12) 3.200(3) ? . 4_555
C(43) F(11) 3.202(3) ? . 4_555
C(43) F(12) 3.345(4) ? . 4_555
C(44) O(9) 3.565(19) ? . 3_657
C(44) O(10) 3.305(14) ? . 3_657
C(46) O(10) 3.467(14) ? . .
C(47) F(7) 3.289(3) ? . 4_555
C(48) F(7) 3.535(4) ? . 4_555
C(49) F(5) 3.321(4) ? . 2_646
C(51) F(5) 3.358(4) ? . 2_646
C(53) F(3) 3.249(4) ? . 2_646
C(53) F(12) 3.545(3) ? . 3_666
C(56) F(1) 3.463(4) ? . .
C(58) F(1) 3.398(3) ? . .
C(60) F(2) 3.368(3) ? . .
C(61) C(5) 3.596(5) ? . 2_556
C(62) C(4) 3.560(5) ? . 2_556
C(63) O(7) 3.336(9) ? . 3_667
P(1) H(2) 3.468 ? . 4_555
P(1) H(19) 3.583 ? . .
P(1) H(26) 3.569 ? . 2_656
P(1) H(31) 3.435 ? . 2_556
P(1) H(47) 3.552 ? . 2_656
P(1) H(59) 3.389 ? . .
P(2) H(29) 3.343 ? . 2_556
P(2) H(35) 3.124 ? . 1_565
P(2) H(38) 3.407 ? . 4_454
P(2) H(39) 3.556 ? . 4_454
F(1) H(2) 2.738 ? . 4_555
F(1) H(19) 3.196 ? . .
F(1) H(26) 2.731 ? . 2_656
F(1) H(44) 3.291 ? . 2_656
F(1) H(53) 2.904 ? . .
F(1) H(54) 3.114 ? . .
F(1) H(58) 2.583 ? . .
F(1) H(59) 2.862 ? . .
F(2) H(2) 2.892 ? . 4_555
F(2) H(3) 3.400 ? . 4_555
F(2) H(4) 3.233 ? . 2_556
F(2) H(5) 3.206 ? . 2_556
F(2) H(8) 3.149 ? . 2_556
F(2) H(31) 2.645 ? . 2_556
F(2) H(59) 2.671 ? . .
F(3) H(2) 2.930 ? . 4_555
F(3) H(25) 2.877 ? . 2_656
F(3) H(26) 2.752 ? . 2_656
F(3) H(37) 3.329 ? . 1_565
F(3) H(45) 3.225 ? . 2_656
F(3) H(46) 3.140 ? . 2_656
F(3) H(47) 2.595 ? . 2_656
F(3) H(48) 3.573 ? . 2_656
F(4) H(6) 2.971 ? . 2_556
F(4) H(7) 3.170 ? . 2_556
F(4) H(8) 2.848 ? . 2_556
F(4) H(30) 3.018 ? . 2_556
F(4) H(31) 3.371 ? . 2_556
F(4) H(36) 3.152 ? . 1_565
F(4) H(37) 2.462 ? . 1_565
F(4) H(47) 3.373 ? . 2_656
F(5) H(19) 3.545 ? . .
F(5) H(20) 3.408 ? . .
F(5) H(21) 3.401 ? . 3_666
F(5) H(22) 3.434 ? . 3_666
F(5) H(26) 3.474 ? . 2_656
F(5) H(44) 2.548 ? . 2_656
F(5) H(45) 2.512 ? . 2_656
F(5) H(47) 2.941 ? . 2_656
F(6) H(19) 2.365 ? . .
F(6) H(30) 2.664 ? . 2_556
F(6) H(31) 2.599 ? . 2_556
F(6) H(59) 2.821 ? . .
F(7) H(21) 2.801 ? . 3_666
F(7) H(29) 2.978 ? . 2_556
F(7) H(30) 2.531 ? . 2_556
F(7) H(39) 3.345 ? . 4_454
F(7) H(42) 2.525 ? . 4_454
F(7) H(43) 3.041 ? . 4_454
F(8) H(21) 3.007 ? . 3_666
F(8) H(22) 2.954 ? . 3_666
F(8) H(24) 2.555 ? . 3_666
F(8) H(35) 2.467 ? . 1_565
F(8) H(36) 2.719 ? . 1_565
F(8) H(57) 3.343 ? . 3_666
F(9) H(29) 2.716 ? . 2_556
F(9) H(30) 3.209 ? . 2_556
F(9) H(35) 2.661 ? . 1_565
F(9) H(36) 2.777 ? . 1_565
F(9) H(61) 3.062 ? . 2_556
F(9) H(62) 3.247 ? . 2_556
F(10) H(24) 3.241 ? . 3_666
F(10) H(25) 2.576 ? . 3_666
F(10) H(35) 2.547 ? . 1_565
F(10) H(38) 3.293 ? . 4_454
F(10) H(46) 3.460 ? . 3_666
F(10) H(61) 3.435 ? . 2_556
F(10) H(62) 3.568 ? . 2_556
F(11) H(29) 2.576 ? . 2_556
F(11) H(38) 2.565 ? . 4_454
F(11) H(39) 2.603 ? . 4_454
F(11) H(42) 3.538 ? . 4_454
F(11) H(62) 3.065 ? . 2_556
F(12) H(21) 3.482 ? . 3_666
F(12) H(38) 2.674 ? . 4_454
F(12) H(39) 2.962 ? . 4_454
F(12) H(43) 2.913 ? . 4_454
F(12) H(46) 3.244 ? . 3_666
F(12) H(48) 2.943 ? . 3_666
F(12) H(52) 3.158 ? . 3_666
F(12) H(57) 2.894 ? . 3_666
O(7) H(2) 3.380 ? . 4_555
O(7) H(3) 2.990 ? . 4_555
O(7) H(5) 2.681 ? . 2_556
O(7) H(6) 2.684 ? . 2_556
O(7) H(8) 3.241 ? . 2_556
O(7) H(10) 3.340 ? . 2_556
O(7) H(38) 3.466 ? . 1_565
O(7) H(61) 3.382 ? . 3_667
O(7) H(62) 2.777 ? . 3_667
O(8) H(33) 3.547 ? . .
O(8) H(33) 3.547 ? . 3_656
O(9) H(39) 3.304 ? . .
O(9) H(39) 3.596 ? . 3_657
O(9) H(40) 3.577 ? . .
O(9) H(40) 3.233 ? . 3_657
O(9) H(41) 3.304 ? . .
O(9) H(41) 3.565 ? . 3_657
O(10) H(9) 3.156 ? . 4_555
O(10) H(11) 3.035 ? . 4_555
O(10) H(12) 2.716 ? . 4_555
O(10) H(29) 3.578 ? . 3_657
O(10) H(40) 3.290 ? . 3_657
O(10) H(41) 2.679 ? . .
O(10) H(42) 3.449 ? . .
C(4) H(3) 3.477 ? . 3_556
C(4) H(4) 3.072 ? . 3_556
C(4) H(60) 3.565 ? . 2_546
C(4) H(61) 3.319 ? . 2_546
C(5) H(3) 3.041 ? . 3_556
C(5) H(4) 3.596 ? . 3_556
C(5) H(60) 3.224 ? . 2_546
C(9) H(37) 3.109 ? . 2_556
C(17) H(20) 3.235 ? . 3_666
C(17) H(43) 3.041 ? . 2_656
C(18) H(20) 3.353 ? . 3_666
C(18) H(43) 3.166 ? . 2_656
C(23) H(34) 3.427 ? . 3_656
C(23) H(35) 3.098 ? . 3_656
C(24) H(2) 3.445 ? . 3_656
C(24) H(34) 2.900 ? . 3_656
C(24) H(35) 3.253 ? . 3_656
C(25) H(2) 3.487 ? . 3_656
C(25) H(53) 3.559 ? . 2_646
C(31) H(13) 3.547 ? . 2_546
C(31) H(60) 3.113 ? . 2_546
C(32) H(60) 3.074 ? . 2_546
C(34) H(24) 3.567 ? . 3_656
C(34) H(25) 3.201 ? . 3_656
C(34) H(61) 3.376 ? . 2_546
C(35) H(24) 3.050 ? . 3_656
C(35) H(25) 3.336 ? . 3_656
C(35) H(61) 3.216 ? . 2_546
C(38) H(7) 3.231 ? . 2_546
C(38) H(51) 3.276 ? . 2_646
C(39) H(6) 2.897 ? . 2_546
C(39) H(7) 2.947 ? . 2_546
C(39) H(47) 3.316 ? . 2_646
C(39) H(48) 3.053 ? . 2_646
C(39) H(51) 3.204 ? . 2_646
C(40) H(6) 3.260 ? . 2_546
C(40) H(7) 3.560 ? . 2_546
C(40) H(9) 3.329 ? . 2_546
C(40) H(14) 3.439 ? . 2_546
C(40) H(48) 3.167 ? . 2_646
C(41) H(14) 3.454 ? . 2_546
C(42) H(6) 3.245 ? . 2_546
C(42) H(9) 2.889 ? . 2_546
C(42) H(48) 2.991 ? . 2_646
C(43) H(9) 3.278 ? . 2_546
C(48) H(20) 2.945 ? . 2_646
C(48) H(21) 3.412 ? . 2_646
C(49) H(20) 3.102 ? . 2_646
C(53) H(37) 3.139 ? . 2_656
C(53) H(38) 3.532 ? . 2_656
C(60) H(31) 3.365 ? . 2_556
C(61) H(3) 3.318 ? . 2_556
C(61) H(4) 3.084 ? . 2_556
C(61) H(31) 3.260 ? . 2_556
C(61) H(32) 3.404 ? . 2_556
C(62) H(3) 2.951 ? . 2_556
C(63) H(3) 3.551 ? . 2_556
H(1) H(26) 3.326 ? . 3_656
H(2) P(1) 3.468 ? . 4_454
H(2) F(1) 2.738 ? . 4_454
H(2) F(2) 2.892 ? . 4_454
H(2) F(3) 2.930 ? . 4_454
H(2) O(7) 3.380 ? . 4_454
H(2) C(24) 3.445 ? . 3_656
H(2) C(25) 3.487 ? . 3_656
H(2) H(25) 2.889 ? . 3_656
H(2) H(26) 2.980 ? . 3_656
H(3) F(2) 3.400 ? . 4_454
H(3) O(7) 2.990 ? . 4_454
H(3) C(4) 3.477 ? . 3_556
H(3) C(5) 3.041 ? . 3_556
H(3) C(61) 3.318 ? . 2_546
H(3) C(62) 2.951 ? . 2_546
H(3) C(63) 3.551 ? . 2_546
H(3) H(3) 3.300 ? . 3_556
H(3) H(4) 2.460 ? . 3_556
H(3) H(60) 3.414 ? . 2_546
H(3) H(61) 2.822 ? . 2_546
H(4) F(2) 3.233 ? . 2_546
H(4) C(4) 3.072 ? . 3_556
H(4) C(5) 3.596 ? . 3_556
H(4) C(61) 3.084 ? . 2_546
H(4) H(3) 2.460 ? . 3_556
H(4) H(4) 3.449 ? . 3_556
H(4) H(60) 2.777 ? . 2_546
H(5) F(2) 3.206 ? . 2_546
H(5) O(7) 2.681 ? . 2_546
H(6) F(4) 2.971 ? . 2_546
H(6) O(7) 2.684 ? . 2_546
H(6) C(39) 2.897 ? . 2_556
H(6) C(40) 3.260 ? . 2_556
H(6) C(42) 3.245 ? . 2_556
H(6) H(37) 2.515 ? . 2_556
H(6) H(38) 2.886 ? . 2_556
H(7) F(4) 3.170 ? . 2_546
H(7) C(38) 3.231 ? . 2_556
H(7) C(39) 2.947 ? . 2_556
H(7) C(40) 3.560 ? . 2_556
H(7) H(36) 3.356 ? . 2_556
H(7) H(37) 2.887 ? . 2_556
H(8) F(2) 3.149 ? . 2_546
H(8) F(4) 2.848 ? . 2_546
H(8) O(7) 3.241 ? . 2_546
H(8) H(37) 3.536 ? . 2_556
H(9) O(10) 3.156 ? . 4_454
H(9) C(40) 3.329 ? . 2_556
H(9) C(42) 2.889 ? . 2_556
H(9) C(43) 3.278 ? . 2_556
H(9) H(38) 2.892 ? . 2_556
H(9) H(39) 3.526 ? . 2_556
H(10) O(7) 3.340 ? . 2_546
H(11) O(10) 3.035 ? . 4_454
H(12) O(10) 2.716 ? . 4_454
H(13) C(31) 3.547 ? . 2_556
H(13) H(31) 3.336 ? . 2_556
H(13) H(32) 3.553 ? . 2_556
H(14) C(40) 3.439 ? . 2_556
H(14) C(41) 3.454 ? . 2_556
H(19) P(1) 3.583 ? . .
H(19) F(1) 3.196 ? . .
H(19) F(5) 3.545 ? . .
H(19) F(6) 2.365 ? . .
H(20) F(5) 3.408 ? . .
H(20) C(17) 3.235 ? . 3_666
H(20) C(18) 3.353 ? . 3_666
H(20) C(48) 2.945 ? . 2_656
H(20) C(49) 3.102 ? . 2_656
H(20) H(20) 3.038 ? . 3_666
H(20) H(21) 3.263 ? . 3_666
H(20) H(43) 2.482 ? . 2_656
H(20) H(44) 2.756 ? . 2_656
H(21) F(5) 3.401 ? . 3_666
H(21) F(7) 2.801 ? . 3_666
H(21) F(8) 3.007 ? . 3_666
H(21) F(12) 3.482 ? . 3_666
H(21) C(48) 3.412 ? . 2_656
H(21) H(20) 3.263 ? . 3_666
H(21) H(43) 2.716 ? . 2_656
H(22) F(5) 3.434 ? . 3_666
H(22) F(8) 2.954 ? . 3_666
H(22) H(36) 3.381 ? . 3_656
H(24) F(8) 2.555 ? . 3_666
H(24) F(10) 3.241 ? . 3_666
H(24) C(34) 3.567 ? . 3_656
H(24) C(35) 3.050 ? . 3_656
H(24) H(34) 3.473 ? . 3_656
H(24) H(35) 2.506 ? . 3_656
H(25) F(3) 2.877 ? . 2_646
H(25) F(10) 2.576 ? . 3_666
H(25) C(34) 3.201 ? . 3_656
H(25) C(35) 3.336 ? . 3_656
H(25) H(2) 2.889 ? . 3_656
H(25) H(34) 2.532 ? . 3_656
H(25) H(35) 2.819 ? . 3_656
H(26) P(1) 3.569 ? . 2_646
H(26) F(1) 2.731 ? . 2_646
H(26) F(3) 2.752 ? . 2_646
H(26) F(5) 3.474 ? . 2_646
H(26) H(1) 3.326 ? . 3_656
H(26) H(2) 2.980 ? . 3_656
H(26) H(53) 2.882 ? . 2_646
H(27) H(52) 3.453 ? . 2_646
H(27) H(53) 3.561 ? . 2_646
H(29) P(2) 3.343 ? . 2_546
H(29) F(7) 2.978 ? . 2_546
H(29) F(9) 2.716 ? . 2_546
H(29) F(11) 2.576 ? . 2_546
H(29) O(10) 3.578 ? . 3_657
H(30) F(4) 3.018 ? . 2_546
H(30) F(6) 2.664 ? . 2_546
H(30) F(7) 2.531 ? . 2_546
H(30) F(9) 3.209 ? . 2_546
H(30) H(42) 3.233 ? . 3_657
H(31) P(1) 3.435 ? . 2_546
H(31) F(2) 2.645 ? . 2_546
H(31) F(4) 3.371 ? . 2_546
H(31) F(6) 2.599 ? . 2_546
H(31) C(60) 3.365 ? . 2_546
H(31) C(61) 3.260 ? . 2_546
H(31) H(13) 3.336 ? . 2_546
H(31) H(59) 2.786 ? . 2_546
H(31) H(60) 2.575 ? . 2_546
H(32) C(61) 3.404 ? . 2_546
H(32) H(13) 3.553 ? . 2_546
H(32) H(60) 2.458 ? . 2_546
H(33) O(8) 3.547 ? . .
H(34) C(23) 3.427 ? . 3_656
H(34) C(24) 2.900 ? . 3_656
H(34) H(24) 3.473 ? . 3_656
H(34) H(25) 2.532 ? . 3_656
H(34) H(61) 3.447 ? . 2_546
H(35) P(2) 3.124 ? . 1_545
H(35) F(8) 2.467 ? . 1_545
H(35) F(9) 2.661 ? . 1_545
H(35) F(10) 2.547 ? . 1_545
H(35) C(23) 3.098 ? . 3_656
H(35) C(24) 3.253 ? . 3_656
H(35) H(24) 2.506 ? . 3_656
H(35) H(25) 2.819 ? . 3_656
H(35) H(61) 3.169 ? . 2_546
H(36) F(4) 3.152 ? . 1_545
H(36) F(8) 2.719 ? . 1_545
H(36) F(9) 2.777 ? . 1_545
H(36) H(7) 3.356 ? . 2_546
H(36) H(22) 3.381 ? . 3_656
H(36) H(51) 3.382 ? . 2_646
H(37) F(3) 3.329 ? . 1_545
H(37) F(4) 2.462 ? . 1_545
H(37) C(9) 3.109 ? . 2_546
H(37) C(53) 3.139 ? . 2_646
H(37) H(6) 2.515 ? . 2_546
H(37) H(7) 2.887 ? . 2_546
H(37) H(8) 3.536 ? . 2_546
H(37) H(47) 2.696 ? . 2_646
H(37) H(48) 2.695 ? . 2_646
H(37) H(51) 3.249 ? . 2_646
H(38) P(2) 3.407 ? . 4_555
H(38) F(10) 3.293 ? . 4_555
H(38) F(11) 2.565 ? . 4_555
H(38) F(12) 2.674 ? . 4_555
H(38) O(7) 3.466 ? . 1_545
H(38) C(53) 3.532 ? . 2_646
H(38) H(6) 2.886 ? . 2_546
H(38) H(9) 2.892 ? . 2_546
H(38) H(48) 2.658 ? . 2_646
H(39) P(2) 3.556 ? . 4_555
H(39) F(7) 3.345 ? . 4_555
H(39) F(11) 2.603 ? . 4_555
H(39) F(12) 2.962 ? . 4_555
H(39) O(9) 3.304 ? . .
H(39) O(9) 3.596 ? . 3_657
H(39) H(9) 3.526 ? . 2_546
H(40) O(9) 3.577 ? . .
H(40) O(9) 3.233 ? . 3_657
H(40) O(10) 3.290 ? . 3_657
H(41) O(9) 3.304 ? . .
H(41) O(9) 3.565 ? . 3_657
H(41) O(10) 2.679 ? . .
H(42) F(7) 2.525 ? . 4_555
H(42) F(11) 3.538 ? . 4_555
H(42) O(10) 3.449 ? . .
H(42) H(30) 3.233 ? . 3_657
H(43) F(7) 3.041 ? . 4_555
H(43) F(12) 2.913 ? . 4_555
H(43) C(17) 3.041 ? . 2_646
H(43) C(18) 3.166 ? . 2_646
H(43) H(20) 2.482 ? . 2_646
H(43) H(21) 2.716 ? . 2_646
H(43) H(52) 3.259 ? . 2_646
H(43) H(54) 3.144 ? . 2_646
H(44) F(1) 3.291 ? . 2_646
H(44) F(5) 2.548 ? . 2_646
H(44) H(20) 2.756 ? . 2_646
H(44) H(54) 3.329 ? . 2_646
H(45) F(3) 3.225 ? . 2_646
H(45) F(5) 2.512 ? . 2_646
H(46) F(3) 3.140 ? . 2_646
H(46) F(10) 3.460 ? . 3_666
H(46) F(12) 3.244 ? . 3_666
H(47) P(1) 3.552 ? . 2_646
H(47) F(3) 2.595 ? . 2_646
H(47) F(4) 3.373 ? . 2_646
H(47) F(5) 2.941 ? . 2_646
H(47) C(39) 3.316 ? . 2_656
H(47) H(37) 2.696 ? . 2_656
H(48) F(3) 3.573 ? . 2_646
H(48) F(12) 2.943 ? . 3_666
H(48) C(39) 3.053 ? . 2_656
H(48) C(40) 3.167 ? . 2_656
H(48) C(42) 2.991 ? . 2_656
H(48) H(37) 2.695 ? . 2_656
H(48) H(38) 2.658 ? . 2_656
H(51) C(38) 3.276 ? . 2_656
H(51) C(39) 3.204 ? . 2_656
H(51) H(36) 3.382 ? . 2_656
H(51) H(37) 3.249 ? . 2_656
H(52) F(12) 3.158 ? . 3_666
H(52) H(27) 3.453 ? . 2_656
H(52) H(43) 3.259 ? . 2_656
H(53) F(1) 2.904 ? . .
H(53) C(25) 3.559 ? . 2_656
H(53) H(26) 2.882 ? . 2_656
H(53) H(27) 3.561 ? . 2_656
H(54) F(1) 3.114 ? . .
H(54) H(43) 3.144 ? . 2_656
H(54) H(44) 3.329 ? . 2_656
H(57) F(8) 3.343 ? . 3_666
H(57) F(12) 2.894 ? . 3_666
H(58) F(1) 2.583 ? . .
H(59) P(1) 3.389 ? . .
H(59) F(1) 2.862 ? . .
H(59) F(2) 2.671 ? . .
H(59) F(6) 2.821 ? . .
H(59) H(31) 2.786 ? . 2_556
H(60) C(4) 3.565 ? . 2_556
H(60) C(5) 3.224 ? . 2_556
H(60) C(31) 3.113 ? . 2_556
H(60) C(32) 3.074 ? . 2_556
H(60) H(3) 3.414 ? . 2_556
H(60) H(4) 2.777 ? . 2_556
H(60) H(31) 2.575 ? . 2_556
H(60) H(32) 2.458 ? . 2_556
H(61) F(9) 3.062 ? . 2_546
H(61) F(10) 3.435 ? . 2_546
H(61) O(7) 3.382 ? . 3_667
H(61) C(4) 3.319 ? . 2_556
H(61) C(34) 3.376 ? . 2_556
H(61) C(35) 3.216 ? . 2_556
H(61) H(3) 2.822 ? . 2_556
H(61) H(34) 3.447 ? . 2_556
H(61) H(35) 3.169 ? . 2_556
H(62) F(9) 3.247 ? . 2_546
H(62) F(10) 3.568 ? . 2_546
H(62) F(11) 3.065 ? . 2_546
H(62) O(7) 2.777 ? . 3_667
